data_4103800
loop_
_publ_author_name
'Thibault Cantat'
'Th\'er\`ese Arliguie'
'Anne No\"el'
'Pierre Thu\'ery'
'Michel Ephritikhine'
'Pascal Le Floch'
'Nicolas M\'ezailles'

_publ_contact_author_address
;
      CEA/Saclay, SCM (CNRS URA 331)
      B\^at. 125
      91191 Gif-sur-Yvette
      France
;
_publ_contact_author_email ephri@drecam.cea.fr
_publ_contact_author_fax '33 (0) 1 69 08 66 40'
_publ_contact_author_name 'M. Ephritikhine'
_publ_contact_author_phone '33 (0) 1 69 08 64 36'
_publ_section_title
;
 The U=C Double Bond: Synthesis and Study of Uranium Nucleophilic Carbene
 Complexes
;
_journal_name_full 'Journal of the American Chemical Society'
_journal_page_first 963
_journal_page_last 972
_journal_paper_doi 10.1021/ja807282s
_journal_volume 131
_journal_year 2009
_chemical_formula_sum 'C33 H44 B2 O2 P2 S2 U'
_chemical_formula_weight 858.39
_space_group_IT_number 14
_symmetry_cell_setting monoclinic
_symmetry_space_group_name_Hall '-P 2yn'
_symmetry_space_group_name_H-M 'P 1 21/n 1'
_atom_sites_solution_hydrogens geom
_atom_sites_solution_primary direct
_atom_sites_solution_secondary difmap
_audit_creation_method SHELXL-97
_cell_angle_alpha 90.00
_cell_angle_beta 92.438(2)
_cell_angle_gamma 90.00
_cell_formula_units_Z 4
_cell_length_a 14.6445(5)
_cell_length_b 13.3680(4)
_cell_length_c 17.8089(6)
_cell_measurement_reflns_used 118766
_cell_measurement_temperature 100(2)
_cell_measurement_theta_max 25.68
_cell_measurement_theta_min 2.06
_cell_volume 3483.3(2)
_computing_cell_refinement 'HKL2000 (Otwinowski & Minor, 1997)'
_computing_data_collection 'COLLECT (Hooft, 1998)'
_computing_data_reduction 'HKL2000 (Otwinowski & Minor, 1997)'
_computing_molecular_graphics 'SHELXTL (Sheldrick, 1999)'
_computing_publication_material 'SHELXTL (Sheldrick, 1999); PLATON (Spek, 2003)'
_computing_structure_refinement 'SHELXL-97 (Sheldrick, 1997)'
_computing_structure_solution 'SHELXS-97 (Sheldrick, 1997)'
_diffrn_ambient_temperature 100(2)
_diffrn_measured_fraction_theta_full 0.999
_diffrn_measured_fraction_theta_max 0.999
_diffrn_measurement_device_type 'Nonius Kappa-CCD area-detector diffractometer'
_diffrn_measurement_method 'two \f and five \w scans with 2\% steps'
_diffrn_radiation_monochromator graphite
_diffrn_radiation_source 'fine-focus sealed tube'
_diffrn_radiation_type MoK\a
_diffrn_radiation_wavelength 0.71073
_diffrn_reflns_av_R_equivalents 0.0571
_diffrn_reflns_av_sigmaI/netI 0.0558
_diffrn_reflns_limit_h_max 17
_diffrn_reflns_limit_h_min -17
_diffrn_reflns_limit_k_max 16
_diffrn_reflns_limit_k_min -16
_diffrn_reflns_limit_l_max 21
_diffrn_reflns_limit_l_min -21
_diffrn_reflns_number 118766
_diffrn_reflns_theta_full 25.68
_diffrn_reflns_theta_max 25.68
_diffrn_reflns_theta_min 2.06
_diffrn_standards_decay_% 0
_diffrn_standards_interval_time 0
_diffrn_standards_number 0
_exptl_absorpt_coefficient_mu 4.900
_exptl_absorpt_correction_T_max 0.529
_exptl_absorpt_correction_T_min 0.432
_exptl_absorpt_correction_type multi-scan
_exptl_absorpt_process_details 'SCALEPACK (Otwinowski & Minor, 1997)'
_exptl_crystal_colour 'translucent dark red'
_exptl_crystal_density_diffrn 1.637
_exptl_crystal_density_method 'not measured'
_exptl_crystal_description irregular
_exptl_crystal_F_000 1688
_exptl_crystal_size_max 0.20
_exptl_crystal_size_mid 0.15
_exptl_crystal_size_min 0.13
_refine_diff_density_max 0.665
_refine_diff_density_min -1.380
_refine_diff_density_rms 0.142
_refine_ls_extinction_method none
_refine_ls_goodness_of_fit_ref 1.048
_refine_ls_hydrogen_treatment constr
_refine_ls_matrix_type full
_refine_ls_number_parameters 398
_refine_ls_number_reflns 6605
_refine_ls_number_restraints 6
_refine_ls_restrained_S_all 1.051
_refine_ls_R_factor_all 0.0324
_refine_ls_R_factor_gt 0.0248
_refine_ls_shift/su_max 0.001
_refine_ls_shift/su_mean 0.000
_refine_ls_structure_factor_coef Fsqd
_refine_ls_weighting_details 'calc w=1/[\s^2^(Fo^2^)+(0.0215P)^2^+0.8889P] where P=(Fo^2^+2Fc^2^)/3'
_refine_ls_weighting_scheme calc
_refine_ls_wR_factor_gt 0.0558
_refine_ls_wR_factor_ref 0.0578
_reflns_number_gt 5922
_reflns_number_total 6605
_reflns_threshold_expression >2sigma(I)
_cod_data_source_file ja807282s_si_001_3.cif
_cod_data_source_block 5
_cod_original_sg_symbol_H-M 'P 21/n'
_cod_database_code 4103800

loop_
_symmetry_equiv_pos_as_xyz
'x, y, z'
'-x+1/2, y+1/2, -z+1/2'
'-x, -y, -z'
'x-1/2, -y-1/2, z-1/2'

loop_
_atom_site_label
_atom_site_type_symbol
_atom_site_fract_x
_atom_site_fract_y
_atom_site_fract_z
_atom_site_U_iso_or_equiv
_atom_site_adp_type
_atom_site_occupancy
_atom_site_symmetry_multiplicity
_atom_site_calc_flag
_atom_site_refinement_flags
_atom_site_disorder_assembly
_atom_site_disorder_group
U U 0.540091(7) 0.365519(10) 0.248242(6) 0.02394(6) Uani 1 1 d . A .
S1 S 0.49417(5) 0.30707(7) 0.39890(4) 0.0300(2) Uani 1 1 d . . .
S2 S 0.51671(5) 0.27997(7) 0.10096(4) 0.0294(2) Uani 1 1 d . . .
P1 P 0.41882(5) 0.20660(7) 0.33753(4) 0.02173(18) Uani 1 1 d . A .
P2 P 0.45270(5) 0.17414(7) 0.16110(4) 0.02222(18) Uani 1 1 d . A .
O1 O 0.60456(13) 0.50544(18) 0.32755(11) 0.0301(5) Uani 1 1 d . . .
O2 O 0.61767(13) 0.48169(19) 0.15414(12) 0.0334(6) Uani 1 1 d . . .
B1 B 0.3994(2) 0.4825(3) 0.22771(18) 0.0250(8) Uani 1 1 d . . .
H1 H 0.4051 0.4336 0.1842 0.030 Uiso 1 1 d R A .
H2 H 0.4538 0.5117 0.2309 0.030 Uiso 1 1 d R . .
H3 H 0.4017 0.4301 0.2775 0.030 Uiso 1 1 d R . .
H4 H 0.3430 0.5384 0.2216 0.030 Uiso 1 1 d R . .
B2 B 0.6969(2) 0.2749(3) 0.26933(19) 0.0256(8) Uani 1 1 d . . .
H5 H 0.6414 0.2254 0.2457 0.031 Uiso 1 1 d R A .
H6 H 0.6996 0.3250 0.2314 0.031 Uiso 1 1 d R . .
H7 H 0.6726 0.2994 0.3189 0.031 Uiso 1 1 d R . .
H8 H 0.7556 0.2357 0.2824 0.031 Uiso 1 1 d R . .
C1 C 0.44973(17) 0.2224(3) 0.24834(14) 0.0224(7) Uani 1 1 d . . .
C2 C 0.43630(19) 0.0807(3) 0.37387(14) 0.0228(7) Uani 1 1 d . . .
C3 C 0.5226(2) 0.0502(3) 0.40103(15) 0.0312(8) Uani 1 1 d . A .
H3A H 0.5698 0.0965 0.4070 0.037 Uiso 1 1 calc R . .
C4 C 0.5374(2) -0.0494(3) 0.41901(17) 0.0372(9) Uani 1 1 d . . .
H4A H 0.5950 -0.0701 0.4366 0.045 Uiso 1 1 calc R A .
C5 C 0.4671(3) -0.1185(3) 0.41108(18) 0.0393(9) Uani 1 1 d . A .
H5A H 0.4771 -0.1851 0.4241 0.047 Uiso 1 1 calc R . .
C6 C 0.3821(2) -0.0877(3) 0.38376(17) 0.0333(8) Uani 1 1 d . . .
H6A H 0.3350 -0.1340 0.3778 0.040 Uiso 1 1 calc R A .
C7 C 0.3664(2) 0.0109(3) 0.36524(15) 0.0290(8) Uani 1 1 d . A .
H7A H 0.3089 0.0308 0.3469 0.035 Uiso 1 1 calc R . .
C8 C 0.29899(18) 0.2315(2) 0.35253(15) 0.0231(7) Uani 1 1 d . . .
C9 C 0.2675(2) 0.2237(3) 0.42526(16) 0.0288(8) Uani 1 1 d . A .
H9 H 0.3069 0.2034 0.4646 0.035 Uiso 1 1 calc R . .
C10 C 0.1776(2) 0.2462(3) 0.43857(17) 0.0344(8) Uani 1 1 d . . .
H10 H 0.1566 0.2414 0.4870 0.041 Uiso 1 1 calc R A .
C11 C 0.1189(2) 0.2757(3) 0.38011(18) 0.0369(9) Uani 1 1 d . A .
H11 H 0.0583 0.2903 0.3894 0.044 Uiso 1 1 calc R . .
C12 C 0.1487(2) 0.2837(3) 0.30851(18) 0.0359(8) Uani 1 1 d . . .
H12 H 0.1086 0.3040 0.2695 0.043 Uiso 1 1 calc R A .
C13 C 0.23979(19) 0.2614(3) 0.29407(16) 0.0286(7) Uani 1 1 d . A .
H13 H 0.2604 0.2667 0.2455 0.034 Uiso 1 1 calc R . .
C14 C 0.34169(19) 0.1451(3) 0.11581(15) 0.0239(7) Uani 1 1 d . . .
C15 C 0.3013(2) 0.0523(3) 0.12774(16) 0.0310(8) Uani 1 1 d . A .
H15 H 0.3305 0.0057 0.1592 0.037 Uiso 1 1 calc R . .
C16 C 0.2174(2) 0.0295(3) 0.09249(16) 0.0334(8) Uani 1 1 d . . .
H16 H 0.1902 -0.0322 0.1008 0.040 Uiso 1 1 calc R A .
C17 C 0.1743(2) 0.0980(3) 0.04517(17) 0.0340(9) Uani 1 1 d . A .
H17 H 0.1185 0.0820 0.0212 0.041 Uiso 1 1 calc R . .
C18 C 0.2133(2) 0.1900(3) 0.03330(17) 0.0326(8) Uani 1 1 d . . .
H18 H 0.1839 0.2360 0.0014 0.039 Uiso 1 1 calc R A .
C19 C 0.2971(2) 0.2142(3) 0.06927(16) 0.0304(8) Uani 1 1 d . A .
H19 H 0.3230 0.2767 0.0619 0.037 Uiso 1 1 calc R . .
C20 C 0.51684(18) 0.0586(3) 0.15133(15) 0.0234(7) Uani 1 1 d . . .
C21 C 0.53062(19) -0.0094(3) 0.20959(15) 0.0276(8) Uani 1 1 d . A .
H21 H 0.5066 0.0039 0.2561 0.033 Uiso 1 1 calc R . .
C22 C 0.57903(19) -0.0961(3) 0.19993(17) 0.0310(8) Uani 1 1 d . . .
H22 H 0.5883 -0.1403 0.2399 0.037 Uiso 1 1 calc R A .
C23 C 0.6143(2) -0.1180(3) 0.13034(18) 0.0327(8) Uani 1 1 d . A .
H23 H 0.6464 -0.1771 0.1234 0.039 Uiso 1 1 calc R . .
C24 C 0.6012(2) -0.0514(3) 0.07207(17) 0.0365(9) Uani 1 1 d . . .
H24 H 0.6247 -0.0658 0.0256 0.044 Uiso 1 1 calc R A .
C25 C 0.5536(2) 0.0368(3) 0.08168(16) 0.0327(8) Uani 1 1 d . A .
H25 H 0.5458 0.0815 0.0419 0.039 Uiso 1 1 calc R . .
C26 C 0.5551(2) 0.5690(3) 0.37905(18) 0.0373(9) Uani 1 1 d . . .
H26A H 0.5441 0.5335 0.4253 0.045 Uiso 1 1 calc R . .
H26B H 0.4967 0.5895 0.3562 0.045 Uiso 1 1 calc R . .
C27 C 0.6152(2) 0.6582(3) 0.3944(2) 0.0417(9) Uani 1 1 d . . .
H27A H 0.6060 0.6856 0.4440 0.050 Uiso 1 1 calc R . .
H27B H 0.6039 0.7101 0.3571 0.050 Uiso 1 1 calc R . .
C28 C 0.7102(2) 0.6151(3) 0.3893(2) 0.0397(9) Uani 1 1 d . . .
H28A H 0.7293 0.5808 0.4353 0.048 Uiso 1 1 calc R . .
H28B H 0.7544 0.6668 0.3788 0.048 Uiso 1 1 calc R . .
C29 C 0.6986(2) 0.5424(3) 0.3240(2) 0.0426(10) Uani 1 1 d . . .
H29A H 0.7075 0.5760 0.2766 0.051 Uiso 1 1 calc R . .
H29B H 0.7420 0.4878 0.3294 0.051 Uiso 1 1 calc R . .
C30A C 0.5823(5) 0.5814(6) 0.1335(4) 0.038(2) Uani 0.530(8) 1 d P A 1
H30A H 0.5858 0.6265 0.1762 0.045 Uiso 0.530(8) 1 calc PR A 1
H30B H 0.5194 0.5777 0.1142 0.045 Uiso 0.530(8) 1 calc PR A 1
C31A C 0.6458(6) 0.6154(7) 0.0723(4) 0.053(3) Uani 0.530(8) 1 d P A 1
H31A H 0.6104 0.6440 0.0303 0.064 Uiso 0.530(8) 1 calc PR A 1
H31B H 0.6878 0.6660 0.0921 0.064 Uiso 0.530(8) 1 calc PR A 1
C30B C 0.5607(5) 0.5338(8) 0.0927(5) 0.047(3) Uani 0.470(8) 1 d P A 2
H30C H 0.5018 0.5012 0.0857 0.056 Uiso 0.470(8) 1 calc PR A 2
H30D H 0.5506 0.6032 0.1061 0.056 Uiso 0.470(8) 1 calc PR A 2
C31B C 0.6119(6) 0.5278(8) 0.0225(4) 0.051(3) Uani 0.470(8) 1 d P A 2
H31C H 0.5972 0.4669 -0.0050 0.062 Uiso 0.470(8) 1 calc PR A 2
H31D H 0.5989 0.5850 -0.0097 0.062 Uiso 0.470(8) 1 calc PR A 2
C32 C 0.6965(4) 0.5279(4) 0.0475(3) 0.0810(17) Uani 1 1 d U . .
H32A H 0.7540 0.5441 0.0253 0.097 Uiso 1 1 d R A .
H32B H 0.6580 0.4919 0.0111 0.097 Uiso 1 1 d R . .
C33 C 0.7016(2) 0.4624(3) 0.11638(19) 0.0466(10) Uani 1 1 d . A .
H33A H 0.7058 0.3925 0.1025 0.056 Uiso 1 1 calc R . .
H33B H 0.7544 0.4796 0.1486 0.056 Uiso 1 1 calc R . .

loop_
_atom_site_aniso_label
_atom_site_aniso_U_11
_atom_site_aniso_U_22
_atom_site_aniso_U_33
_atom_site_aniso_U_23
_atom_site_aniso_U_13
_atom_site_aniso_U_12
U 0.01978(7) 0.02440(12) 0.02779(7) -0.00016(5) 0.00273(4) -0.00157(4)
S1 0.0310(4) 0.0340(6) 0.0249(3) -0.0034(4) 0.0000(3) -0.0078(4)
S2 0.0299(4) 0.0332(6) 0.0257(4) 0.0018(4) 0.0072(3) -0.0046(4)
P1 0.0206(3) 0.0247(5) 0.0200(3) -0.0011(3) 0.0013(3) -0.0012(3)
P2 0.0209(3) 0.0256(5) 0.0203(3) -0.0009(4) 0.0026(3) 0.0000(4)
O1 0.0230(10) 0.0283(15) 0.0394(11) -0.0091(11) 0.0052(9) -0.0023(10)
O2 0.0276(10) 0.0316(16) 0.0416(12) 0.0083(12) 0.0082(9) -0.0019(11)
B1 0.0153(14) 0.028(2) 0.0318(16) -0.0006(17) 0.0009(12) 0.0021(15)
B2 0.0192(15) 0.021(2) 0.0363(18) -0.0035(17) 0.0002(13) 0.0031(15)
C1 0.0210(13) 0.023(2) 0.0234(14) -0.0006(13) 0.0017(11) 0.0009(13)
C2 0.0282(14) 0.023(2) 0.0176(12) 0.0015(13) 0.0024(11) 0.0033(14)
C3 0.0284(15) 0.043(3) 0.0225(14) 0.0015(16) 0.0012(12) 0.0007(16)
C4 0.0396(18) 0.043(3) 0.0292(16) 0.0058(17) 0.0032(14) 0.0137(19)
C5 0.053(2) 0.034(2) 0.0325(17) 0.0082(17) 0.0114(15) 0.0094(19)
C6 0.0381(17) 0.030(2) 0.0326(16) -0.0015(17) 0.0079(13) 0.0002(17)
C7 0.0280(15) 0.033(2) 0.0259(14) -0.0011(15) 0.0037(12) 0.0044(16)
C8 0.0258(14) 0.0175(19) 0.0261(14) -0.0023(14) 0.0040(11) -0.0008(14)
C9 0.0322(15) 0.027(2) 0.0271(14) 0.0009(15) 0.0022(12) 0.0009(15)
C10 0.0352(17) 0.034(2) 0.0347(17) 0.0014(16) 0.0138(14) 0.0001(16)
C11 0.0271(15) 0.037(2) 0.0473(19) -0.0012(18) 0.0120(14) 0.0028(16)
C12 0.0281(15) 0.038(2) 0.0410(17) 0.0018(18) 0.0004(13) 0.0043(16)
C13 0.0274(15) 0.030(2) 0.0289(15) -0.0008(15) 0.0043(12) -0.0007(15)
C14 0.0237(14) 0.030(2) 0.0184(13) -0.0028(13) 0.0035(11) 0.0034(14)
C15 0.0312(16) 0.034(2) 0.0275(15) 0.0071(16) -0.0005(12) -0.0061(16)
C16 0.0290(15) 0.035(2) 0.0367(16) 0.0001(17) 0.0026(13) -0.0084(16)
C17 0.0220(14) 0.047(3) 0.0323(16) -0.0082(18) -0.0016(12) 0.0012(17)
C18 0.0307(16) 0.033(2) 0.0334(16) -0.0033(16) -0.0070(13) 0.0081(16)
C19 0.0328(16) 0.025(2) 0.0332(16) -0.0018(15) -0.0016(13) -0.0009(15)
C20 0.0181(13) 0.025(2) 0.0269(14) -0.0028(14) -0.0001(11) 0.0018(13)
C21 0.0255(14) 0.034(2) 0.0241(14) -0.0006(15) 0.0048(11) 0.0031(15)
C22 0.0275(15) 0.031(2) 0.0341(16) 0.0018(17) 0.0014(12) 0.0025(16)
C23 0.0242(15) 0.031(2) 0.0430(18) -0.0067(17) -0.0002(13) 0.0034(15)
C24 0.0339(17) 0.043(3) 0.0326(16) -0.0080(17) 0.0004(13) 0.0097(17)
C25 0.0293(16) 0.042(3) 0.0263(15) -0.0024(16) -0.0004(12) 0.0055(16)
C26 0.0342(17) 0.038(3) 0.0401(17) -0.0070(18) 0.0065(14) 0.0032(17)
C27 0.0439(19) 0.036(2) 0.0447(19) -0.013(2) -0.0009(16) 0.0030(19)
C28 0.0357(18) 0.041(3) 0.0428(18) -0.0119(18) 0.0013(14) -0.0084(18)
C29 0.0265(16) 0.045(3) 0.057(2) -0.012(2) 0.0073(15) -0.0075(17)
C30A 0.045(4) 0.032(5) 0.037(4) 0.013(4) 0.011(3) 0.007(4)
C31A 0.084(6) 0.040(5) 0.037(4) 0.021(4) 0.010(4) 0.003(5)
C30B 0.038(4) 0.043(7) 0.060(6) 0.019(5) 0.001(4) 0.005(4)
C31B 0.052(5) 0.054(7) 0.050(5) 0.026(5) 0.015(4) 0.001(5)
C32 0.103(4) 0.081(4) 0.062(3) 0.031(3) 0.040(3) 0.026(3)
C33 0.0443(19) 0.052(3) 0.0454(19) 0.013(2) 0.0213(16) 0.009(2)

loop_
_atom_type_symbol
_atom_type_description
_atom_type_scat_dispersion_real
_atom_type_scat_dispersion_imag
_atom_type_scat_source
C C 0.0033 0.0016 'International Tables Vol C Tables 4.2.6.8 and 6.1.1.4'
H H 0.0000 0.0000 'International Tables Vol C Tables 4.2.6.8 and 6.1.1.4'
B B 0.0013 0.0007 'International Tables Vol C Tables 4.2.6.8 and 6.1.1.4'
O O 0.0106 0.0060 'International Tables Vol C Tables 4.2.6.8 and 6.1.1.4'
P P 0.1023 0.0942 'International Tables Vol C Tables 4.2.6.8 and 6.1.1.4'
S S 0.1246 0.1234 'International Tables Vol C Tables 4.2.6.8 and 6.1.1.4'
U U -9.6767 9.6646 'International Tables Vol C Tables 4.2.6.8 and 6.1.1.4'

loop_
_geom_angle_atom_site_label_1
_geom_angle_atom_site_label_2
_geom_angle_atom_site_label_3
_geom_angle
C1 U O1 144.56(8)
C1 U O2 139.53(8)
O1 U O2 75.59(7)
C1 U B1 92.72(11)
O1 U B1 84.69(9)
O2 U B1 85.11(9)
C1 U B2 96.62(11)
O1 U B2 87.54(9)
O2 U B2 87.92(9)
B1 U B2 170.65(12)
C1 U S2 68.10(6)
O1 U S2 147.24(5)
O2 U S2 71.65(5)
B1 U S2 92.76(8)
B2 U S2 90.95(8)
C1 U S1 67.89(6)
O1 U S1 77.07(5)
O2 U S1 152.57(5)
B1 U S1 94.51(7)
B2 U S1 88.80(8)
S2 U S1 135.64(3)
P1 S1 U 79.76(3)
P2 S2 U 80.51(3)
C1 P1 C8 114.58(13)
C1 P1 C2 114.37(16)
C8 P1 C2 103.85(14)
C1 P1 S1 105.28(12)
C8 P1 S1 107.84(11)
C2 P1 S1 110.87(10)
C1 P2 C20 116.54(15)
C1 P2 C14 115.56(13)
C20 P2 C14 103.34(14)
C1 P2 S2 104.52(13)
C20 P2 S2 106.83(10)
C14 P2 S2 109.76(11)
C26 O1 C29 108.8(2)
C26 O1 U 127.00(17)
C29 O1 U 124.02(18)
C33 O2 C30A 110.0(3)
C33 O2 C30B 101.4(4)
C33 O2 U 126.8(2)
C30A O2 U 123.2(3)
C30B O2 U 120.0(3)
H1 B1 H2 103.3
H1 B1 H3 101.5
H2 B1 H3 103.0
H1 B1 H4 116.0
H2 B1 H4 111.8
H3 B1 H4 119.3
H5 B2 H6 101.6
H5 B2 H7 104.0
H6 B2 H7 114.5
H5 B2 H8 111.8
H6 B2 H8 117.4
H7 B2 H8 106.7
P1 C1 P2 147.2(2)
P1 C1 U 106.23(15)
P2 C1 U 106.09(13)
C7 C2 C3 119.7(3)
C7 C2 P1 119.4(2)
C3 C2 P1 120.4(3)
C4 C3 C2 119.4(3)
C4 C3 H3A 120.3
C2 C3 H3A 120.3
C5 C4 C3 120.6(3)
C5 C4 H4A 119.7
C3 C4 H4A 119.7
C6 C5 C4 119.5(4)
C6 C5 H5A 120.2
C4 C5 H5A 120.2
C5 C6 C7 120.6(4)
C5 C6 H6A 119.7
C7 C6 H6A 119.7
C6 C7 C2 120.2(3)
C6 C7 H7A 119.9
C2 C7 H7A 119.9
C13 C8 C9 119.8(3)
C13 C8 P1 121.3(2)
C9 C8 P1 118.8(2)
C10 C9 C8 119.9(3)
C10 C9 H9 120.1
C8 C9 H9 120.1
C9 C10 C11 120.1(3)
C9 C10 H10 120.0
C11 C10 H10 120.0
C12 C11 C10 120.8(3)
C12 C11 H11 119.6
C10 C11 H11 119.6
C11 C12 C13 119.9(3)
C11 C12 H12 120.1
C13 C12 H12 120.1
C8 C13 C12 119.6(3)
C8 C13 H13 120.2
C12 C13 H13 120.2
C19 C14 C15 119.5(3)
C19 C14 P2 120.7(3)
C15 C14 P2 119.8(2)
C16 C15 C14 119.9(3)
C16 C15 H15 120.0
C14 C15 H15 120.0
C17 C16 C15 120.2(3)
C17 C16 H16 119.9
C15 C16 H16 119.9
C18 C17 C16 120.3(3)
C18 C17 H17 119.8
C16 C17 H17 119.8
C17 C18 C19 119.9(3)
C17 C18 H18 120.1
C19 C18 H18 120.1
C14 C19 C18 120.2(3)
C14 C19 H19 119.9
C18 C19 H19 119.9
C21 C20 C25 118.4(3)
C21 C20 P2 123.0(2)
C25 C20 P2 118.7(3)
C22 C21 C20 121.3(3)
C22 C21 H21 119.4
C20 C21 H21 119.4
C21 C22 C23 120.1(3)
C21 C22 H22 119.9
C23 C22 H22 119.9
C24 C23 C22 119.3(3)
C24 C23 H23 120.3
C22 C23 H23 120.3
C23 C24 C25 120.9(3)
C23 C24 H24 119.6
C25 C24 H24 119.6
C24 C25 C20 120.1(3)
C24 C25 H25 120.0
C20 C25 H25 120.0
O1 C26 C27 105.9(3)
O1 C26 H26A 110.6
C27 C26 H26A 110.6
O1 C26 H26B 110.6
C27 C26 H26B 110.6
H26A C26 H26B 108.7
C26 C27 C28 102.7(3)
C26 C27 H27A 111.2
C28 C27 H27A 111.2
C26 C27 H27B 111.2
C28 C27 H27B 111.2
H27A C27 H27B 109.1
C27 C28 C29 102.5(3)
C27 C28 H28A 111.3
C29 C28 H28A 111.3
C27 C28 H28B 111.3
C29 C28 H28B 111.3
H28A C28 H28B 109.2
O1 C29 C28 104.9(2)
O1 C29 H29A 110.8
C28 C29 H29A 110.8
O1 C29 H29B 110.8
C28 C29 H29B 110.8
H29A C29 H29B 108.8
O2 C30A C31A 103.2(5)
O2 C30A H30A 111.1
C31A C30A H30A 111.1
O2 C30A H30B 111.1
C31A C30A H30B 111.1
H30A C30A H30B 109.1
C32 C31A C30A 108.0(6)
C32 C31A H31A 110.1
C30A C31A H31A 110.1
C32 C31A H31B 110.1
C30A C31A H31B 110.1
H31A C31A H31B 108.4
C31B C30B O2 107.4(6)
C31B C30B H30C 110.2
O2 C30B H30C 110.2
C31B C30B H30D 110.2
O2 C30B H30D 110.2
H30C C30B H30D 108.5
C32 C31B C30B 102.7(7)
C32 C31B H31C 111.2
C30B C31B H31C 111.2
C32 C31B H31D 111.2
C30B C31B H31D 111.2
H31C C31B H31D 109.1
C32 C31B H32B 48.4
C30B C31B H32B 131.2
H31C C31B H32B 64.5
H31D C31B H32B 115.8
C31B C32 C33 107.0(5)
C31A C32 C33 103.1(4)
C31A C32 H32A 113.9
C33 C32 H32A 116.6
C31A C32 H32B 108.1
C33 C32 H32B 105.3
H32A C32 H32B 109.1
O2 C33 C32 105.1(3)
O2 C33 H33A 110.7
C32 C33 H33A 110.7
O2 C33 H33B 110.7
C32 C33 H33B 110.7
H33A C33 H33B 108.8

loop_
_geom_bond_atom_site_label_1
_geom_bond_atom_site_label_2
_geom_bond_distance
U C1 2.327(3)
U O1 2.504(2)
U O2 2.583(2)
U B1 2.599(3)
U B2 2.609(3)
U S2 2.8685(8)
U S1 2.9009(7)
U H1 2.4182
U H2 2.3395
U H3 2.2831
U H5 2.3913
U H6 2.4286
U H7 2.4337
S1 P1 2.0282(11)
S2 P2 2.0279(12)
P1 C1 1.683(3)
P1 C8 1.817(3)
P1 C2 1.818(3)
P2 C1 1.684(3)
P2 C20 1.820(3)
P2 C14 1.826(3)
O1 C26 1.465(4)
O1 C29 1.466(3)
O2 C33 1.449(4)
O2 C30A 1.471(8)
O2 C30B 1.517(8)
B1 H1 1.0201
B1 H2 0.8866
B1 H3 1.1293
B1 H4 1.1171
B2 H5 1.1173
B2 H6 0.9525
B2 H7 1.0185
B2 H8 1.0252
C2 C7 1.388(4)
C2 C3 1.394(4)
C3 C4 1.385(5)
C3 H3A 0.9300
C4 C5 1.386(5)
C4 H4A 0.9300
C5 C6 1.379(5)
C5 H5A 0.9300
C6 C7 1.375(5)
C6 H6A 0.9300
C7 H7A 0.9300
C8 C13 1.385(4)
C8 C9 1.397(4)
C9 C10 1.380(4)
C9 H9 0.9300
C10 C11 1.379(4)
C10 H10 0.9300
C11 C12 1.370(4)
C11 H11 0.9300
C12 C13 1.401(4)
C12 H12 0.9300
C13 H13 0.9300
C14 C19 1.385(4)
C14 C15 1.394(5)
C15 C16 1.390(4)
C15 H15 0.9300
C16 C17 1.379(5)
C16 H16 0.9300
C17 C18 1.376(5)
C17 H17 0.9300
C18 C19 1.398(4)
C18 H18 0.9300
C19 H19 0.9300
C20 C21 1.388(4)
C20 C25 1.404(4)
C21 C22 1.373(5)
C21 H21 0.9300
C22 C23 1.394(4)
C22 H22 0.9300
C23 C24 1.375(5)
C23 H23 0.9300
C24 C25 1.384(5)
C24 H24 0.9300
C25 H25 0.9300
C26 C27 1.501(5)
C26 H26A 0.9700
C26 H26B 0.9700
C27 C28 1.513(5)
C27 H27A 0.9700
C27 H27B 0.9700
C28 C29 1.519(5)
C28 H28A 0.9700
C28 H28B 0.9700
C29 H29A 0.9700
C29 H29B 0.9700
C30A C31A 1.531(9)
C30A H30A 0.9700
C30A H30B 0.9700
C31A C32 1.463(9)
C31A H31A 0.9700
C31A H31B 0.9700
C30B C31B 1.486(11)
C30B H30C 0.9700
C30B H30D 0.9700
C31B C32 1.298(9)
C31B H31C 0.9700
C31B H31D 0.9700
C31B H32B 0.8600
C32 C33 1.506(5)
C32 H32A 0.9703
C32 H32B 0.9702
C33 H33A 0.9700
C33 H33B 0.9700
